data_7105744
loop_
_publ_author_name
'Dipti Patel'
'David King'
'Benedict Gardner'
'Jonathan McMaster'
'William Lewis'
'Alexander Blake'
'Stephen Liddle'

_publ_section_title
;
Structural and theoretical insights into the perturbation 
of uranium&#x0096;rhenium bonds by dative Lewis base ancillary ligands
;
_journal_name_full Chem.Commun.
_journal_page_first 295
_journal_paper_doi 10.1039/c0cc01387k
_journal_volume 47
_journal_year 2011
_chemical_formula_moiety 'C45 H64 N3 O Re Si3 U, 0.5(C6 H14)'
_chemical_formula_sum 'C48 H71 N3 O Re Si3 U'
_chemical_formula_weight 1214.58
_chemical_name_systematic
;
?
;
_space_group_IT_number 2
_symmetry_cell_setting triclinic
_symmetry_space_group_name_Hall '-P 1'
_symmetry_space_group_name_H-M 'P -1'
_atom_sites_solution_hydrogens 'geom, Me from difmap'
_atom_sites_solution_primary direct
_atom_sites_solution_secondary difmap
_audit_creation_method 'enCIFer editing of SHELXL97 CIF output'
_cell_angle_alpha 63.838(3)
_cell_angle_beta 89.402(2)
_cell_angle_gamma 63.080(2)
_cell_formula_units_Z 4
_cell_length_a 17.0448(4)
_cell_length_b 18.6938(4)
_cell_length_c 19.3062(5)
_cell_measurement_reflns_used 34304
_cell_measurement_temperature 90(2)
_cell_measurement_theta_max 74.1301
_cell_measurement_theta_min 3.4478
_cell_volume 4783.5(3)
_computing_cell_refinement
;
CrysAlisPro, Oxford Diffraction Ltd.,
Version 1.171.33.52 (release 06-11-2009 CrysAlis171 .NET)
(compiled Nov 6 2009,16:24:50)
;
_computing_data_collection
;
CrysAlisPro, Oxford Diffraction Ltd.,
Version 1.171.33.52 (release 06-11-2009 CrysAlis171 .NET)
(compiled Nov 6 2009,16:24:50)
;
_computing_data_reduction
;
CrysAlisPro, Oxford Diffraction Ltd.,
Version 1.171.33.52 (release 06-11-2009 CrysAlis171 .NET)
(compiled Nov 6 2009,16:24:50)
;
_computing_molecular_graphics ' ? '
_computing_publication_material 'enCIFer(Allen et al.,2004);PLATON(Spek,2003)'
_computing_structure_refinement 'SHELXL97 (Sheldrick, 2008)'
_computing_structure_solution Direct
_diffrn_ambient_temperature 90(2)
_diffrn_detector_area_resol_mean 10.3613
_diffrn_measured_fraction_theta_full 0.996
_diffrn_measured_fraction_theta_max 0.996
_diffrn_measurement_device_type 'SuperNova, Single source at offset), Atlas'
_diffrn_measurement_method '\w scans'
_diffrn_radiation_monochromator mirror
_diffrn_radiation_source 'SuperNova (Cu) X-ray Source'
_diffrn_radiation_type 'Cu K\a'
_diffrn_radiation_wavelength 1.5418
_diffrn_reflns_av_R_equivalents 0.100
_diffrn_reflns_av_sigmaI/netI 0.062
_diffrn_reflns_limit_h_max 20
_diffrn_reflns_limit_h_min -20
_diffrn_reflns_limit_k_max 17
_diffrn_reflns_limit_k_min -22
_diffrn_reflns_limit_l_max 23
_diffrn_reflns_limit_l_min -23
_diffrn_reflns_number 67044
_diffrn_reflns_theta_full 67.50
_diffrn_reflns_theta_max 67.50
_diffrn_reflns_theta_min 3.45
_diffrn_standards_decay_% 0
_diffrn_standards_number 0
_exptl_absorpt_coefficient_mu 15.327
_exptl_absorpt_correction_T_max 0.706
_exptl_absorpt_correction_T_min 0.111
_exptl_absorpt_correction_type analytical
_exptl_absorpt_process_details
;
CrysAlisPro, Oxford Diffraction Ltd.,
Version 1.171.33.52 (release 06-11-2009 CrysAlis171 .NET)
(compiled Nov 6 2009,16:24:50)
Analytical numeric absorption correction using a multifaceted crystal
model based on expressions derived by R.C. Clark & J.S. Reid.
(Clark, R. C. & Reid, J. S. (1995). Acta Cryst. A51, 887-897)
;
_exptl_crystal_colour Red
_exptl_crystal_density_diffrn 1.687
_exptl_crystal_density_method 'not measured'
_exptl_crystal_description Rod
_exptl_crystal_F_000 2388
_exptl_crystal_size_max 0.2935
_exptl_crystal_size_mid 0.0693
_exptl_crystal_size_min 0.0268
_refine_diff_density_max 4.13
_refine_diff_density_min -2.12
_refine_diff_density_rms 0.28
_refine_ls_extinction_method none
_refine_ls_goodness_of_fit_ref 1.13
_refine_ls_hydrogen_treatment constr
_refine_ls_matrix_type full
_refine_ls_number_parameters 1024
_refine_ls_number_reflns 17172
_refine_ls_number_restraints 1030
_refine_ls_restrained_S_all 1.10
_refine_ls_R_factor_all 0.0906
_refine_ls_R_factor_gt 0.0680
_refine_ls_shift/su_max 0.005
_refine_ls_shift/su_mean 0.000
_refine_ls_structure_factor_coef Fsqd
_refine_ls_weighting_details 'calc w=1/[\s^2^(Fo^2^)+248.31P] where P=(Fo^2^+2Fc^2^)/3'
_refine_ls_weighting_scheme calc
_refine_ls_wR_factor_gt 0.156
_refine_ls_wR_factor_ref 0.168
_reflns_number_gt 13603
_reflns_number_total 17172
_reflns_threshold_expression I>2\s(I)
_cod_data_source_file C0CC01387K.TXT
_cod_data_source_block udpsih
_cod_depositor_comments
;
The following automatic conversions were performed:
'_exptl_absorpt_correction_type' value 'Analytical' changed to
'analytical' according to
'/home/saulius/struct/CIF-dictionaries/cif_core.dic' dictionary named
'cif_core.dic' version 2.4.1 from 2010-06-29.

Automatic conversion script
Id: cif_fix_enum 1555 2011-01-17 13:19:09Z saulius 
;
_cod_original_cell_volume 4783.5(2)
_cod_database_code 7105744

loop_
_symmetry_equiv_pos_as_xyz
'x, y, z'
'-x, -y, -z'

loop_
_atom_site_label
_atom_site_type_symbol
_atom_site_fract_x
_atom_site_fract_y
_atom_site_fract_z
_atom_site_U_iso_or_equiv
_atom_site_adp_type
_atom_site_occupancy
_atom_site_symmetry_multiplicity
_atom_site_calc_flag
_atom_site_refinement_flags
_atom_site_disorder_assembly
_atom_site_disorder_group
U1 U 0.33992(3) 0.31975(3) 0.14998(3) 0.02156(12) Uani 1 1 d U . .
Re1 Re 0.46040(5) 0.21353(4) 0.31317(4) 0.02299(15) Uani 1 1 d U . .
Si1 Si 0.2932(3) 0.5064(3) -0.0278(2) 0.0236(8) Uani 1 1 d U . .
Si2 Si 0.4178(3) 0.3076(3) -0.0102(2) 0.0267(9) Uani 1 1 d U . .
Si3 Si 0.2105(3) 0.3824(3) -0.0218(2) 0.0257(8) Uani 1 1 d U . .
N1 N 0.2835(8) 0.4723(8) 0.0696(7) 0.023(2) Uani 1 1 d U . .
N2 N 0.4517(8) 0.2665(8) 0.0921(7) 0.023(2) Uani 1 1 d U . .
N3 N 0.2458(9) 0.3053(9) 0.0799(8) 0.027(2) Uani 1 1 d U . .
C1 C 0.3034(10) 0.4133(9) -0.0477(9) 0.024(2) Uani 1 1 d U . .
H1 H 0.2922 0.4415 -0.1069 0.028 Uiso 1 1 calc R . .
C2 C 0.3927(12) 0.5227(13) -0.0396(10) 0.037(4) Uani 1 1 d U . .
H2C H 0.3825 0.5743 -0.0316 0.056 Uiso 1 1 calc R . .
H2B H 0.4018 0.5360 -0.0932 0.056 Uiso 1 1 calc R . .
H2A H 0.4466 0.4666 -0.0003 0.056 Uiso 1 1 calc R . .
C3 C 0.1957(11) 0.6210(10) -0.0976(10) 0.033(3) Uani 1 1 d U . .
H3C H 0.1878 0.6650 -0.0798 0.049 Uiso 1 1 calc R . .
H3A H 0.1407 0.6166 -0.0988 0.049 Uiso 1 1 calc R . .
H3B H 0.2071 0.6419 -0.1509 0.049 Uiso 1 1 calc R . .
C4 C 0.2431(10) 0.5466(10) 0.0887(9) 0.026(2) Uani 1 1 d U . .
C5 C 0.2960(10) 0.5728(9) 0.1152(8) 0.025(2) Uani 1 1 d U . .
H5 H 0.3594 0.5426 0.1194 0.030 Uiso 1 1 calc R . .
C6 C 0.2572(11) 0.6435(11) 0.1361(10) 0.030(2) Uani 1 1 d U . .
C7 C 0.3186(12) 0.6644(12) 0.1661(11) 0.038(3) Uani 1 1 d U . .
H7C H 0.2936 0.7312 0.1394 0.057 Uiso 1 1 calc R . .
H7A H 0.3781 0.6355 0.1554 0.057 Uiso 1 1 calc R . .
H7B H 0.3251 0.6406 0.2235 0.057 Uiso 1 1 calc R . .
C8 C 0.1658(11) 0.6873(11) 0.1265(10) 0.032(3) Uani 1 1 d U . .
H8 H 0.1394 0.7343 0.1406 0.038 Uiso 1 1 calc R . .
C9 C 0.1092(11) 0.6676(11) 0.0974(10) 0.029(2) Uani 1 1 d U . .
C10 C 0.0085(11) 0.7212(12) 0.0844(11) 0.040(3) Uani 1 1 d U . .
H10A H -0.0206 0.7122 0.0478 0.060 Uiso 1 1 calc R . .
H10C H -0.0113 0.7867 0.0615 0.060 Uiso 1 1 calc R . .
H10B H -0.0084 0.6997 0.1352 0.060 Uiso 1 1 calc R . .
C11 C 0.1498(10) 0.5967(10) 0.0784(9) 0.027(3) Uani 1 1 d U . .
H11 H 0.1122 0.5822 0.0578 0.032 Uiso 1 1 calc R . .
C12 C 0.5030(11) 0.3304(12) -0.0648(10) 0.035(4) Uani 1 1 d U . .
H12C H 0.5093 0.3770 -0.0587 0.053 Uiso 1 1 calc R . .
H12A H 0.4824 0.3527 -0.1213 0.053 Uiso 1 1 calc R . .
H12B H 0.5616 0.2734 -0.0430 0.053 Uiso 1 1 calc R . .
C13 C 0.4197(12) 0.2164(11) -0.0292(10) 0.038(4) Uani 1 1 d U . .
H13A H 0.3807 0.1947 0.0001 0.056 Uiso 1 1 calc R . .
H13C H 0.4818 0.1648 -0.0113 0.056 Uiso 1 1 calc R . .
H13B H 0.3976 0.2423 -0.0862 0.056 Uiso 1 1 calc R . .
C14 C 0.5426(10) 0.1937(10) 0.1276(9) 0.025(2) Uani 1 1 d U . .
C15 C 0.6114(10) 0.2123(11) 0.1320(9) 0.027(3) Uani 1 1 d U . .
H15 H 0.5981 0.2744 0.1081 0.033 Uiso 1 1 calc R . .
C16 C 0.7006(11) 0.1411(12) 0.1710(10) 0.033(3) Uani 1 1 d U . .
C17 C 0.7756(11) 0.1621(13) 0.1771(12) 0.040(3) Uani 1 1 d U . .
H17B H 0.7499 0.2222 0.1743 0.060 Uiso 1 1 calc R . .
H17A H 0.8052 0.1630 0.1331 0.060 Uiso 1 1 calc R . .
H17C H 0.8202 0.1146 0.2277 0.060 Uiso 1 1 calc R . .
C18 C 0.7195(12) 0.0490(12) 0.2062(10) 0.036(3) Uani 1 1 d U . .
H18 H 0.7792 0.0003 0.2354 0.043 Uiso 1 1 calc R . .
C19 C 0.6533(12) 0.0288(11) 0.1990(10) 0.035(3) Uani 1 1 d U . .
C20 C 0.6736(14) -0.0696(12) 0.2358(12) 0.049(4) Uani 1 1 d U . .
H20C H 0.7114 -0.1049 0.2898 0.074 Uiso 1 1 calc R . .
H20B H 0.7058 -0.0968 0.2038 0.074 Uiso 1 1 calc R . .
H20A H 0.6167 -0.0708 0.2377 0.074 Uiso 1 1 calc R . .
C21 C 0.5656(11) 0.1024(11) 0.1589(9) 0.032(3) Uani 1 1 d U . .
H21 H 0.5193 0.0892 0.1527 0.038 Uiso 1 1 calc R . .
C22 C 0.0961(11) 0.4859(11) -0.0481(9) 0.031(3) Uani 1 1 d U . .
H22A H 0.0533 0.4656 -0.0257 0.046 Uiso 1 1 calc R . .
H22B H 0.0744 0.5233 -0.1060 0.046 Uiso 1 1 calc R . .
H22C H 0.1009 0.5225 -0.0262 0.046 Uiso 1 1 calc R . .
C23 C 0.1920(12) 0.3332(11) -0.0809(10) 0.033(3) Uani 1 1 d U . .
H23A H 0.1408 0.3227 -0.0693 0.050 Uiso 1 1 calc R . .
H23B H 0.2466 0.2746 -0.0671 0.050 Uiso 1 1 calc R . .
H23C H 0.1787 0.3762 -0.1376 0.050 Uiso 1 1 calc R . .
C24 C 0.2286(11) 0.2303(11) 0.1107(9) 0.028(2) Uani 1 1 d U . .
C25 C 0.2998(11) 0.1422(11) 0.1371(9) 0.029(3) Uani 1 1 d U . .
H25 H 0.3586 0.1336 0.1327 0.034 Uiso 1 1 calc R . .
C26 C 0.2883(12) 0.0657(11) 0.1699(10) 0.034(3) Uani 1 1 d U . .
C27 C 0.3680(12) -0.0271(11) 0.1978(11) 0.040(4) Uani 1 1 d U . .
H27A H 0.3549 -0.0584 0.1740 0.059 Uiso 1 1 calc R . .
H27B H 0.3811 -0.0630 0.2558 0.059 Uiso 1 1 calc R . .
H27C H 0.4205 -0.0213 0.1821 0.059 Uiso 1 1 calc R . .
C28 C 0.2024(12) 0.0805(12) 0.1720(10) 0.034(3) Uani 1 1 d U . .
H28 H 0.1936 0.0289 0.1938 0.041 Uiso 1 1 calc R . .
C29 C 0.1289(11) 0.1659(11) 0.1441(10) 0.030(3) Uani 1 1 d U . .
C30 C 0.0335(11) 0.1813(12) 0.1457(11) 0.035(3) Uani 1 1 d U . .
H30B H 0.0365 0.1231 0.1826 0.052 Uiso 1 1 calc R . .
H30A H 0.0011 0.2041 0.0923 0.052 Uiso 1 1 calc R . .
H30C H 0.0015 0.2267 0.1631 0.052 Uiso 1 1 calc R . .
C31 C 0.1412(11) 0.2431(11) 0.1143(9) 0.029(3) Uani 1 1 d U . .
H31 H 0.0910 0.3029 0.0969 0.035 Uiso 1 1 calc R . .
O1 O 0.2111(6) 0.3738(9) 0.2140(7) 0.041(2) Uani 1 1 d DU . .
C32 C 0.2157(8) 0.3955(16) 0.2774(10) 0.056(4) Uani 1 1 d DU . .
H32A H 0.2320 0.4443 0.2602 0.068 Uiso 1 1 calc R . .
H32B H 0.2618 0.3402 0.3254 0.068 Uiso 1 1 calc R . .
C33 C 0.1231(8) 0.4278(14) 0.2944(8) 0.051(4) Uani 1 1 d DU . .
H33B H 0.1082 0.4757 0.3097 0.061 Uiso 1 1 calc R . .
H33A H 0.1192 0.3760 0.3375 0.061 Uiso 1 1 calc R . .
C34 C 0.0606(7) 0.4667(11) 0.2163(9) 0.042(3) Uani 1 1 d DU . .
H34A H 0.0062 0.4603 0.2255 0.050 Uiso 1 1 calc R . .
H34B H 0.0411 0.5325 0.1816 0.050 Uiso 1 1 calc R . .
C35 C 0.1169(7) 0.4098(12) 0.1797(9) 0.040(3) Uani 1 1 d DU . .
H35A H 0.1050 0.3588 0.1921 0.048 Uiso 1 1 calc R . .
H35B H 0.1025 0.4483 0.1213 0.048 Uiso 1 1 calc R . .
C36 C 0.4966(12) 0.0777(11) 0.4121(9) 0.033(3) Uani 1 1 d U . .
H36 H 0.5409 0.0455 0.4637 0.040 Uiso 1 1 calc R . .
C37 C 0.4026(12) 0.1336(12) 0.3976(10) 0.037(3) Uani 1 1 d U . .
H37 H 0.3690 0.1486 0.4364 0.045 Uiso 1 1 calc R . .
C38 C 0.3632(12) 0.1643(13) 0.3176(10) 0.038(3) Uani 1 1 d U . .
H38 H 0.2972 0.2034 0.2909 0.046 Uiso 1 1 calc R . .
C39 C 0.4367(11) 0.1192(11) 0.2853(9) 0.031(2) Uani 1 1 d U . .
H39 H 0.4310 0.1216 0.2327 0.038 Uiso 1 1 calc R . .
C40 C 0.5178(12) 0.0693(11) 0.3456(9) 0.033(2) Uani 1 1 d U . .
H40 H 0.5797 0.0297 0.3422 0.040 Uiso 1 1 calc R . .
C41 C 0.4884(11) 0.3216(10) 0.2282(9) 0.028(2) Uani 1 1 d U . .
H41 H 0.4809 0.3432 0.1699 0.033 Uiso 1 1 calc R . .
C42 C 0.5676(11) 0.2509(11) 0.2857(9) 0.030(2) Uani 1 1 d U . .
H42 H 0.6264 0.2143 0.2758 0.037 Uiso 1 1 calc R . .
C43 C 0.5523(11) 0.2438(10) 0.3615(9) 0.029(2) Uani 1 1 d U . .
H43 H 0.5986 0.2015 0.4133 0.035 Uiso 1 1 calc R . .
C44 C 0.4607(12) 0.3124(11) 0.3486(10) 0.034(2) Uani 1 1 d U . .
H44 H 0.4315 0.3263 0.3897 0.041 Uiso 1 1 calc R . .
C45 C 0.4206(9) 0.3624(9) 0.2642(8) 0.031(2) Uani 1 1 d U . .
H45 H 0.3585 0.4168 0.2361 0.037 Uiso 1 1 calc R . .
U2 U 0.17336(3) 0.69795(3) -0.48496(3) 0.01789(12) Uani 1 1 d U . .
Re2 Re 0.08378(5) 0.74912(4) -0.36926(4) 0.02178(15) Uani 1 1 d U . .
Si4 Si 0.0665(3) 0.7919(3) -0.6739(2) 0.0214(8) Uani 1 1 d U . .
Si5 Si 0.2032(3) 0.5757(3) -0.5785(2) 0.0235(8) Uani 1 1 d U . .
Si6 Si 0.2767(3) 0.7190(3) -0.6347(2) 0.0233(8) Uani 1 1 d U . .
N4 N 0.0428(8) 0.7735(7) -0.5802(7) 0.0195(19) Uani 1 1 d U . .
N5 N 0.2220(8) 0.5624(8) -0.4848(7) 0.024(2) Uani 1 1 d U . .
N6 N 0.2520(8) 0.7591(8) -0.5662(7) 0.0217(19) Uani 1 1 d U . .
C46 C 0.1838(10) 0.6937(10) -0.6508(9) 0.024(2) Uani 1 1 d U . .
H46 H 0.1877 0.6925 -0.7020 0.029 Uiso 1 1 calc R . .
C47 C 0.0529(10) 0.9099(9) -0.7327(9) 0.025(3) Uani 1 1 d U . .
H47A H -0.0064 0.9559 -0.7336 0.037 Uiso 1 1 calc R . .
H47C H 0.0571 0.9228 -0.7872 0.037 Uiso 1 1 calc R . .
H47B H 0.1007 0.9126 -0.7081 0.037 Uiso 1 1 calc R . .
C48 C -0.0163(10) 0.7942(11) -0.7374(9) 0.027(3) Uani 1 1 d U . .
H48A H -0.0122 0.7339 -0.7128 0.041 Uiso 1 1 calc R . .
H48C H -0.0028 0.8088 -0.7899 0.041 Uiso 1 1 calc R . .
H48B H -0.0776 0.8412 -0.7432 0.041 Uiso 1 1 calc R . .
C49 C -0.0456(9) 0.8113(9) -0.5764(7) 0.022(2) Uani 1 1 d U . .
C50 C -0.0915(9) 0.7614(10) -0.5616(8) 0.023(2) Uani 1 1 d U . .
H50 H -0.0603 0.7021 -0.5573 0.027 Uiso 1 1 calc R . .
C51 C -0.1804(10) 0.7946(10) -0.5530(9) 0.025(2) Uani 1 1 d U . .
C52 C -0.2257(11) 0.7358(11) -0.5361(10) 0.030(3) Uani 1 1 d U . .
H52B H -0.2137 0.7093 -0.5716 0.045 Uiso 1 1 calc R . .
H52C H -0.2912 0.7744 -0.5452 0.045 Uiso 1 1 calc R . .
H52A H -0.2012 0.6863 -0.4808 0.045 Uiso 1 1 calc R . .
C53 C -0.2257(10) 0.8807(10) -0.5591(9) 0.027(2) Uani 1 1 d U . .
H53 H -0.2858 0.9034 -0.5519 0.032 Uiso 1 1 calc R . .
C54 C -0.1860(10) 0.9347(10) -0.5753(9) 0.026(2) Uani 1 1 d U . .
C55 C -0.2382(11) 1.0289(10) -0.5849(10) 0.031(3) Uani 1 1 d U . .
H55A H -0.3013 1.0447 -0.5841 0.047 Uiso 1 1 calc R . .
H55C H -0.2361 1.0733 -0.6357 0.047 Uiso 1 1 calc R . .
H55B H -0.2116 1.0306 -0.5413 0.047 Uiso 1 1 calc R . .
C56 C -0.0979(10) 0.9013(9) -0.5845(9) 0.022(2) Uani 1 1 d U . .
H56 H -0.0713 0.9391 -0.5966 0.026 Uiso 1 1 calc R . .
C57 C 0.2985(11) 0.4830(11) -0.5892(10) 0.033(4) Uani 1 1 d U . .
H57C H 0.3543 0.4842 -0.5802 0.050 Uiso 1 1 calc R . .
H57B H 0.2855 0.4926 -0.6429 0.050 Uiso 1 1 calc R . .
H57A H 0.3062 0.4232 -0.5502 0.050 Uiso 1 1 calc R . .
C58 C 0.1039(11) 0.5612(11) -0.5977(10) 0.030(3) Uani 1 1 d U . .
H58A H 0.1240 0.4956 -0.5739 0.046 Uiso 1 1 calc R . .
H58C H 0.0802 0.5914 -0.6551 0.046 Uiso 1 1 calc R . .
H58B H 0.0563 0.5891 -0.5740 0.046 Uiso 1 1 calc R . .
C59 C 0.2492(10) 0.4759(10) -0.4169(9) 0.024(2) Uani 1 1 d U . .
C60 C 0.1877(11) 0.4478(10) -0.3886(10) 0.029(3) Uani 1 1 d U . .
H60 H 0.1259 0.4860 -0.4168 0.034 Uiso 1 1 calc R . .
C61 C 0.2144(11) 0.3640(10) -0.3190(10) 0.029(3) Uani 1 1 d U . .
C62 C 0.1443(11) 0.3360(11) -0.2889(11) 0.034(3) Uani 1 1 d U . .
H62C H 0.0849 0.3913 -0.3058 0.051 Uiso 1 1 calc R . .
H62A H 0.1618 0.3000 -0.2308 0.051 Uiso 1 1 calc R . .
H62B H 0.1411 0.2988 -0.3108 0.051 Uiso 1 1 calc R . .
C63 C 0.3056(11) 0.3078(11) -0.2782(10) 0.031(3) Uani 1 1 d U . .
H63 H 0.3244 0.2508 -0.2313 0.038 Uiso 1 1 calc R . .
C64 C 0.3693(11) 0.3345(11) -0.3058(10) 0.030(3) Uani 1 1 d U . .
C65 C 0.4664(11) 0.2731(11) -0.2629(11) 0.036(3) Uani 1 1 d U . .
H65C H 0.4907 0.3093 -0.2574 0.054 Uiso 1 1 calc R . .
H65B H 0.5005 0.2437 -0.2929 0.054 Uiso 1 1 calc R . .
H65A H 0.4721 0.2257 -0.2101 0.054 Uiso 1 1 calc R . .
C66 C 0.3417(10) 0.4162(9) -0.3740(9) 0.023(2) Uani 1 1 d U . .
H66 H 0.3853 0.4336 -0.3933 0.027 Uiso 1 1 calc R . .
C67 C 0.3914(10) 0.6146(11) -0.6013(10) 0.030(3) Uani 1 1 d U . .
H67C H 0.4379 0.6325 -0.6065 0.045 Uiso 1 1 calc R . .
H67B H 0.3952 0.5861 -0.6343 0.045 Uiso 1 1 calc R . .
H67A H 0.4010 0.5705 -0.5457 0.045 Uiso 1 1 calc R . .
C68 C 0.2766(10) 0.8077(10) -0.7305(9) 0.026(3) Uani 1 1 d U . .
H68C H 0.2933 0.8467 -0.7206 0.039 Uiso 1 1 calc R . .
H68A H 0.2160 0.8457 -0.7658 0.039 Uiso 1 1 calc R . .
H68B H 0.3204 0.7775 -0.7555 0.039 Uiso 1 1 calc R . .
C69 C 0.2888(10) 0.8162(10) -0.5719(9) 0.022(2) Uani 1 1 d U . .
C70 C 0.3812(10) 0.7849(10) -0.5613(9) 0.022(2) Uani 1 1 d U . .
H70 H 0.4222 0.7223 -0.5457 0.027 Uiso 1 1 calc R . .
C71 C 0.4151(10) 0.8446(10) -0.5734(9) 0.023(2) Uani 1 1 d U . .
C72 C 0.5168(10) 0.8078(11) -0.5631(10) 0.030(3) Uani 1 1 d U . .
H72B H 0.5392 0.8145 -0.5210 0.045 Uiso 1 1 calc R . .
H72C H 0.5289 0.8426 -0.6130 0.045 Uiso 1 1 calc R . .
H72A H 0.5476 0.7426 -0.5485 0.045 Uiso 1 1 calc R . .
C73 C 0.3555(10) 0.9343(10) -0.5954(9) 0.025(2) Uani 1 1 d U . .
H73 H 0.3786 0.9740 -0.6023 0.030 Uiso 1 1 calc R . .
C74 C 0.2643(11) 0.9691(11) -0.6077(10) 0.027(2) Uani 1 1 d U . .
C75 C 0.1990(11) 1.0701(11) -0.6340(11) 0.034(3) Uani 1 1 d U . .
H75C H 0.2097 1.1089 -0.6828 0.051 Uiso 1 1 calc R . .
H75B H 0.2089 1.0835 -0.5922 0.051 Uiso 1 1 calc R . .
H75A H 0.1366 1.0829 -0.6439 0.051 Uiso 1 1 calc R . .
C76 C 0.2300(10) 0.9084(10) -0.5940(9) 0.023(2) Uani 1 1 d U . .
H76 H 0.1668 0.9308 -0.6000 0.027 Uiso 1 1 calc R . .
O2 O 0.3191(6) 0.6004(7) -0.3745(5) 0.0251(19) Uani 1 1 d DU . .
C77 C 0.3285(7) 0.5617(10) -0.2886(6) 0.030(3) Uani 1 1 d DU . .
H77A H 0.3317 0.5012 -0.2648 0.036 Uiso 1 1 calc R . .
H77B H 0.2768 0.6036 -0.2763 0.036 Uiso 1 1 calc R . .
C78 C 0.4158(8) 0.5518(10) -0.2577(7) 0.030(3) Uani 1 1 d DU . .
H78A H 0.4426 0.5038 -0.2012 0.035 Uiso 1 1 calc R . .
H78B H 0.4068 0.6107 -0.2639 0.035 Uiso 1 1 calc R . .
C79 C 0.4740(7) 0.5236(10) -0.3115(7) 0.029(3) Uani 1 1 d DU . .
H79B H 0.5253 0.5352 -0.3121 0.035 Uiso 1 1 calc R . .
H79A H 0.4977 0.4579 -0.2947 0.035 Uiso 1 1 calc R . .
C80 C 0.4074(7) 0.5855(10) -0.3914(6) 0.030(3) Uani 1 1 d DU . .
H80B H 0.4069 0.6447 -0.4194 0.036 Uiso 1 1 calc R . .
H80A H 0.4234 0.5557 -0.4249 0.036 Uiso 1 1 calc R . .
C81 C 0.0652(12) 0.8635(11) -0.3496(11) 0.034(2) Uani 1 1 d U . .
H81 H 0.0350 0.8788 -0.3095 0.041 Uiso 1 1 calc R . .
C82 C 0.0220(12) 0.8985(7) -0.4287(8) 0.036(3) Uani 1 1 d U . .
H82 H -0.0438 0.9438 -0.4542 0.044 Uiso 1 1 calc R . .
C83 C 0.0900(11) 0.8648(10) -0.4680(10) 0.027(2) Uani 1 1 d U . .
H83 H 0.0805 0.8818 -0.5254 0.032 Uiso 1 1 calc R . .
C84 C 0.1750(11) 0.8068(11) -0.4105(10) 0.030(2) Uani 1 1 d U . .
H84 H 0.2352 0.7745 -0.4209 0.036 Uiso 1 1 calc R . .
C85 C 0.1609(12) 0.8032(10) -0.3374(10) 0.030(2) Uani 1 1 d U . .
H85 H 0.2088 0.7700 -0.2878 0.036 Uiso 1 1 calc R . .
C86 C 0.0991(11) 0.6263(10) -0.2629(9) 0.028(2) Uani 1 1 d U . .
H86 H 0.1397 0.5955 -0.2096 0.033 Uiso 1 1 calc R . .
C87 C 0.0073(11) 0.6954(11) -0.2877(10) 0.029(2) Uani 1 1 d U . .
H87 H -0.0280 0.7221 -0.2553 0.035 Uiso 1 1 calc R . .
C88 C -0.0275(11) 0.7202(11) -0.3682(10) 0.028(2) Uani 1 1 d U . .
H88 H -0.0912 0.7650 -0.4005 0.034 Uiso 1 1 calc R . .
C89 C 0.0423(10) 0.6591(9) -0.3866(7) 0.025(2) Uani 1 1 d U . .
H89 H 0.0371 0.6568 -0.4371 0.030 Uiso 1 1 calc R . .
C90 C 0.1211(9) 0.5998(9) -0.3230(9) 0.023(2) Uani 1 1 d U . .
H90 H 0.1797 0.5490 -0.3203 0.028 Uiso 1 1 calc R . .
C1S C 0.344(3) 0.049(3) -0.032(3) 0.169(12) Uiso 1 1 d DU . .
H1SC H 0.4096 0.0223 -0.0247 0.254 Uiso 1 1 calc R . .
H1SA H 0.3223 0.0818 -0.0020 0.254 Uiso 1 1 calc R . .
H1SB H 0.3145 0.0917 -0.0887 0.254 Uiso 1 1 calc R . .
C2S C 0.321(3) -0.028(3) -0.003(3) 0.166(11) Uiso 1 1 d DU . .
H2SA H 0.3346 -0.0584 -0.0357 0.199 Uiso 1 1 calc R . .
H2SB H 0.3509 -0.0743 0.0537 0.199 Uiso 1 1 calc R . .
C3S C 0.220(3) 0.031(3) -0.015(3) 0.167(10) Uiso 1 1 d DU . .
H3SB H 0.2066 0.0682 0.0123 0.200 Uiso 1 1 calc R . .
H3SA H 0.1892 0.0730 -0.0720 0.200 Uiso 1 1 calc R . .
C4S C 0.191(3) -0.041(3) 0.023(3) 0.174(10) Uiso 1 1 d DU . .
H4S H 0.2362 -0.0919 0.0740 0.208 Uiso 1 1 calc R . .
C5S C 0.099(3) 0.002(4) 0.040(3) 0.182(12) Uiso 1 1 d DU . .
H5SC H 0.0996 0.0345 0.0683 0.273 Uiso 1 1 calc R . .
H5SB H 0.0851 -0.0462 0.0728 0.273 Uiso 1 1 calc R . .
H5SA H 0.0527 0.0459 -0.0102 0.273 Uiso 1 1 calc R . .
C6S C 0.174(3) -0.081(3) -0.025(3) 0.168(12) Uiso 1 1 d DU . .
H6SB H 0.1711 -0.1361 0.0112 0.252 Uiso 1 1 calc R . .
H6SC H 0.2242 -0.0982 -0.0507 0.252 Uiso 1 1 calc R . .
H6SA H 0.1173 -0.0357 -0.0649 0.252 Uiso 1 1 calc R . .

loop_
_atom_site_aniso_label
_atom_site_aniso_U_11
_atom_site_aniso_U_22
_atom_site_aniso_U_33
_atom_site_aniso_U_23
_atom_site_aniso_U_13
_atom_site_aniso_U_12
U1 0.0233(3) 0.0172(2) 0.0209(2) -0.00914(19) 0.00348(19) -0.0078(2)
Re1 0.0248(3) 0.0187(3) 0.0221(3) -0.0088(3) 0.0034(3) -0.0095(3)
Si1 0.028(2) 0.0191(18) 0.0248(19) -0.0114(16) 0.0033(17) -0.0115(17)
Si2 0.030(2) 0.0202(19) 0.024(2) -0.0084(16) 0.0046(17) -0.0102(17)
Si3 0.027(2) 0.027(2) 0.029(2) -0.0167(18) 0.0061(17) -0.0155(18)
N1 0.027(5) 0.014(4) 0.028(4) -0.014(3) 0.004(4) -0.007(4)
N2 0.024(4) 0.020(4) 0.031(4) -0.014(4) 0.010(4) -0.013(4)
N3 0.026(5) 0.028(5) 0.035(5) -0.018(4) 0.011(4) -0.017(4)
C1 0.031(5) 0.014(5) 0.025(6) -0.010(5) 0.005(5) -0.010(4)
C2 0.039(8) 0.046(10) 0.036(9) -0.017(8) 0.010(7) -0.031(8)
C3 0.037(8) 0.023(6) 0.031(7) -0.011(5) 0.002(6) -0.011(6)
C4 0.029(5) 0.022(4) 0.025(5) -0.014(4) 0.007(4) -0.009(4)
C5 0.030(5) 0.023(5) 0.028(5) -0.013(4) 0.009(5) -0.018(4)
C6 0.039(5) 0.027(5) 0.037(5) -0.018(4) 0.008(5) -0.023(4)
C7 0.043(7) 0.037(7) 0.044(7) -0.026(6) 0.008(6) -0.022(6)
C8 0.038(5) 0.029(5) 0.037(6) -0.022(5) 0.011(5) -0.018(4)
C9 0.030(5) 0.029(5) 0.036(5) -0.025(4) 0.013(4) -0.012(4)
C10 0.031(6) 0.035(7) 0.050(8) -0.024(6) 0.015(6) -0.011(5)
C11 0.026(5) 0.024(5) 0.032(6) -0.020(4) 0.006(5) -0.009(4)
C12 0.034(8) 0.035(9) 0.028(8) -0.014(7) 0.012(7) -0.012(7)
C13 0.045(10) 0.029(8) 0.039(9) -0.025(8) 0.016(8) -0.010(7)
C14 0.028(4) 0.024(4) 0.029(5) -0.019(4) 0.009(4) -0.012(4)
C15 0.028(5) 0.027(5) 0.034(6) -0.021(5) 0.008(5) -0.013(4)
C16 0.027(5) 0.034(5) 0.041(6) -0.026(5) 0.009(5) -0.010(4)
C17 0.027(6) 0.041(7) 0.055(8) -0.034(6) 0.006(6) -0.010(5)
C18 0.032(5) 0.032(5) 0.038(6) -0.025(5) 0.006(5) -0.005(4)
C19 0.035(5) 0.027(5) 0.039(6) -0.022(5) 0.009(5) -0.007(4)
C20 0.044(8) 0.027(6) 0.053(8) -0.015(6) 0.008(7) -0.005(5)
C21 0.032(5) 0.026(5) 0.036(6) -0.018(5) 0.010(5) -0.011(4)
C22 0.026(6) 0.031(7) 0.029(8) -0.011(6) -0.001(6) -0.013(5)
C23 0.041(10) 0.025(8) 0.040(8) -0.018(7) 0.005(8) -0.019(7)
C24 0.031(5) 0.031(4) 0.030(5) -0.018(4) 0.010(4) -0.018(4)
C25 0.031(5) 0.031(5) 0.028(5) -0.017(5) 0.008(5) -0.017(4)
C26 0.037(5) 0.028(5) 0.034(5) -0.016(4) 0.007(5) -0.015(4)
C27 0.039(7) 0.027(6) 0.045(7) -0.013(6) 0.008(6) -0.015(5)
C28 0.038(5) 0.032(5) 0.032(6) -0.014(5) 0.009(5) -0.019(4)
C29 0.035(5) 0.032(5) 0.032(5) -0.018(4) 0.008(5) -0.022(4)
C30 0.036(6) 0.035(7) 0.042(7) -0.020(6) 0.007(6) -0.023(5)
C31 0.032(5) 0.032(5) 0.032(6) -0.017(5) 0.009(5) -0.020(4)
O1 0.031(4) 0.064(6) 0.040(5) -0.035(5) 0.010(4) -0.023(4)
C32 0.042(6) 0.073(7) 0.054(7) -0.048(6) 0.006(5) -0.012(6)
C33 0.042(7) 0.062(7) 0.056(7) -0.043(6) 0.010(5) -0.017(6)
C34 0.035(6) 0.051(7) 0.050(7) -0.033(6) 0.013(5) -0.022(5)
C35 0.033(5) 0.053(7) 0.043(6) -0.030(5) 0.011(5) -0.022(5)
C36 0.041(6) 0.030(4) 0.024(4) -0.004(4) 0.000(4) -0.023(5)
C37 0.038(6) 0.044(6) 0.027(5) -0.007(4) 0.006(4) -0.028(4)
C38 0.038(5) 0.045(6) 0.027(5) -0.005(4) 0.003(4) -0.029(4)
C39 0.039(6) 0.030(5) 0.028(5) -0.007(4) 0.000(4) -0.027(5)
C40 0.042(5) 0.024(4) 0.029(5) -0.006(4) 0.002(4) -0.021(4)
C41 0.036(6) 0.023(5) 0.028(5) -0.012(4) 0.004(4) -0.018(4)
C42 0.033(5) 0.029(5) 0.029(5) -0.009(4) 0.004(4) -0.020(4)
C43 0.039(5) 0.024(5) 0.030(5) -0.014(4) 0.002(4) -0.018(4)
C44 0.046(6) 0.026(5) 0.028(5) -0.015(4) 0.004(4) -0.014(5)
C45 0.046(6) 0.020(4) 0.025(5) -0.013(4) 0.003(4) -0.013(4)
U2 0.0186(2) 0.0131(2) 0.0233(2) -0.01068(18) 0.00565(19) -0.00721(18)
Re2 0.0282(4) 0.0171(3) 0.0251(3) -0.0130(3) 0.0108(3) -0.0126(3)
Si4 0.0197(19) 0.0174(18) 0.028(2) -0.0142(16) 0.0051(16) -0.0070(15)
Si5 0.021(2) 0.0165(18) 0.033(2) -0.0150(16) 0.0054(17) -0.0063(16)
Si6 0.021(2) 0.0234(19) 0.031(2) -0.0166(17) 0.0098(17) -0.0122(17)
N4 0.018(4) 0.011(4) 0.027(4) -0.006(4) 0.006(3) -0.008(3)
N5 0.022(5) 0.016(4) 0.031(5) -0.013(4) 0.003(4) -0.005(4)
N6 0.019(5) 0.025(5) 0.030(5) -0.014(4) 0.014(4) -0.017(4)
C46 0.022(5) 0.020(5) 0.031(7) -0.015(5) 0.005(5) -0.008(4)
C47 0.024(8) 0.017(5) 0.028(7) -0.006(5) 0.006(6) -0.011(6)
C48 0.024(7) 0.025(8) 0.034(8) -0.018(7) 0.006(6) -0.011(6)
C49 0.019(4) 0.017(4) 0.026(5) -0.011(4) 0.000(4) -0.006(3)
C50 0.019(5) 0.022(5) 0.027(5) -0.013(4) 0.002(4) -0.008(4)
C51 0.022(5) 0.023(4) 0.030(5) -0.013(4) 0.003(4) -0.011(4)
C52 0.026(6) 0.024(6) 0.037(7) -0.013(5) 0.006(6) -0.012(5)
C53 0.020(5) 0.024(5) 0.031(6) -0.013(4) 0.004(5) -0.008(4)
C54 0.019(5) 0.021(4) 0.032(5) -0.013(4) 0.002(4) -0.004(4)
C55 0.023(6) 0.021(5) 0.040(7) -0.014(5) 0.003(6) -0.004(5)
C56 0.019(5) 0.016(4) 0.028(5) -0.010(4) 0.005(4) -0.007(4)
C57 0.030(7) 0.023(7) 0.039(9) -0.020(7) 0.009(7) -0.003(6)
C58 0.033(7) 0.024(8) 0.046(9) -0.026(7) 0.013(7) -0.015(7)
C59 0.024(5) 0.016(4) 0.033(4) -0.014(4) 0.010(4) -0.008(4)
C60 0.024(5) 0.017(5) 0.038(6) -0.013(4) 0.009(5) -0.006(4)
C61 0.026(5) 0.021(5) 0.037(5) -0.013(4) 0.010(4) -0.012(4)
C62 0.030(6) 0.027(6) 0.043(7) -0.013(6) 0.006(6) -0.017(5)
C63 0.026(5) 0.022(5) 0.039(6) -0.011(4) 0.008(5) -0.010(4)
C64 0.023(5) 0.023(5) 0.038(5) -0.013(4) 0.008(4) -0.008(4)
C65 0.026(6) 0.029(6) 0.042(7) -0.010(6) 0.004(6) -0.011(5)
C66 0.027(5) 0.013(4) 0.036(5) -0.019(4) 0.012(4) -0.007(4)
C67 0.020(6) 0.032(7) 0.034(8) -0.019(6) 0.009(6) -0.008(5)
C68 0.027(8) 0.027(7) 0.028(6) -0.016(5) 0.008(6) -0.013(6)
C69 0.021(4) 0.025(4) 0.028(5) -0.016(4) 0.013(4) -0.015(4)
C70 0.026(5) 0.025(5) 0.026(5) -0.016(4) 0.011(4) -0.017(4)
C71 0.023(5) 0.029(5) 0.029(5) -0.017(4) 0.010(4) -0.019(4)
C72 0.021(5) 0.034(6) 0.032(7) -0.011(6) 0.008(5) -0.017(5)
C73 0.026(5) 0.029(5) 0.033(6) -0.021(5) 0.010(5) -0.018(4)
C74 0.028(5) 0.026(5) 0.039(5) -0.020(4) 0.012(5) -0.017(4)
C75 0.033(6) 0.024(5) 0.049(7) -0.022(6) 0.013(6) -0.014(5)
C76 0.023(5) 0.022(4) 0.035(6) -0.017(4) 0.013(5) -0.016(4)
O2 0.018(4) 0.028(4) 0.030(4) -0.016(3) 0.006(3) -0.010(3)
C77 0.027(5) 0.024(5) 0.031(5) -0.009(5) 0.008(4) -0.011(5)
C78 0.027(6) 0.026(5) 0.032(5) -0.012(5) 0.005(4) -0.013(5)
C79 0.025(5) 0.025(5) 0.036(6) -0.017(5) 0.005(4) -0.009(5)
C80 0.026(5) 0.029(5) 0.032(5) -0.016(5) 0.004(4) -0.011(5)
C81 0.047(6) 0.022(5) 0.047(5) -0.025(4) 0.026(5) -0.019(4)
C82 0.043(6) 0.018(4) 0.047(6) -0.017(4) 0.021(5) -0.013(4)
C83 0.036(6) 0.021(4) 0.041(5) -0.020(4) 0.018(4) -0.023(4)
C84 0.035(5) 0.030(5) 0.041(6) -0.023(4) 0.021(4) -0.023(4)
C85 0.046(5) 0.023(5) 0.044(5) -0.028(4) 0.017(5) -0.023(4)
C86 0.034(5) 0.023(4) 0.026(4) -0.010(3) 0.009(4) -0.016(4)
C87 0.030(5) 0.028(5) 0.033(5) -0.014(4) 0.017(4) -0.018(4)
C88 0.026(5) 0.025(5) 0.036(5) -0.017(4) 0.012(4) -0.013(4)
C89 0.027(5) 0.022(5) 0.032(5) -0.017(4) 0.007(4) -0.013(4)
C90 0.029(5) 0.015(4) 0.027(5) -0.010(4) 0.008(4) -0.012(4)

loop_
_atom_type_symbol
_atom_type_description
_atom_type_scat_dispersion_real
_atom_type_scat_dispersion_imag
_atom_type_scat_source
C C 0.0181 0.0091 'International Tables Vol C Tables 4.2.6.8 and 6.1.1.4'
H H 0.0000 0.0000 'International Tables Vol C Tables 4.2.6.8 and 6.1.1.4'
N N 0.0311 0.0180 'International Tables Vol C Tables 4.2.6.8 and 6.1.1.4'
O O 0.0492 0.0322 'International Tables Vol C Tables 4.2.6.8 and 6.1.1.4'
Si Si 0.2541 0.3302 'International Tables Vol C Tables 4.2.6.8 and 6.1.1.4'
Re Re -5.2083 5.8923 'International Tables Vol C Tables 4.2.6.8 and 6.1.1.4'
U U -4.3638 13.4090 'International Tables Vol C Tables 4.2.6.8 and 6.1.1.4'

loop_
_geom_angle_atom_site_label_1
_geom_angle_atom_site_label_2
_geom_angle_atom_site_label_3
_geom_angle
_geom_angle_site_symmetry_1
_geom_angle_site_symmetry_3
_geom_angle_publ_flag
N2 U1 N1 98.9(4) . . ?
N2 U1 N3 90.8(4) . . ?
N1 U1 N3 96.2(4) . . ?
N2 U1 O1 176.6(4) . . ?
N1 U1 O1 83.1(4) . . ?
N3 U1 O1 86.3(4) . . ?
N2 U1 Re1 95.4(3) . . ?
N1 U1 Re1 123.6(3) . . ?
N3 U1 Re1 138.0(3) . . ?
O1 U1 Re1 85.7(2) . . ?
C40 Re1 C36 36.9(6) . . ?
C40 Re1 C38 63.4(7) . . ?
C36 Re1 C38 62.8(6) . . ?
C40 Re1 C42 108.3(6) . . ?
C36 Re1 C42 118.9(6) . . ?
C38 Re1 C42 165.2(7) . . ?
C40 Re1 C41 131.3(6) . . ?
C36 Re1 C41 155.1(6) . . ?
C38 Re1 C41 139.3(6) . . ?
C42 Re1 C41 36.4(6) . . ?
C40 Re1 C43 114.4(6) . . ?
C36 Re1 C43 100.2(6) . . ?
C38 Re1 C43 155.6(6) . . ?
C42 Re1 C43 37.9(6) . . ?
C41 Re1 C43 62.1(6) . . ?
C40 Re1 C44 145.7(6) . . ?
C36 Re1 C44 115.1(6) . . ?
C38 Re1 C44 131.1(7) . . ?
C42 Re1 C44 62.9(6) . . ?
C41 Re1 C44 62.5(6) . . ?
C43 Re1 C44 37.5(6) . . ?
C40 Re1 C37 62.1(7) . . ?
C36 Re1 C37 36.9(6) . . ?
C38 Re1 C37 37.6(6) . . ?
C42 Re1 C37 151.7(6) . . ?
C41 Re1 C37 166.2(6) . . ?
C43 Re1 C37 118.5(6) . . ?
C44 Re1 C37 108.7(7) . . ?
C40 Re1 C39 37.7(6) . . ?
C36 Re1 C39 62.4(6) . . ?
C38 Re1 C39 38.4(6) . . ?
C42 Re1 C39 127.5(6) . . ?
C41 Re1 C39 124.4(5) . . ?
C43 Re1 C39 150.8(6) . . ?
C44 Re1 C39 169.5(6) . . ?
C37 Re1 C39 62.8(6) . . ?
C40 Re1 C45 168.7(6) . . ?
C36 Re1 C45 151.7(6) . . ?
C38 Re1 C45 124.3(6) . . ?
C42 Re1 C45 62.1(5) . . ?
C41 Re1 C45 37.3(5) . . ?
C43 Re1 C45 62.5(5) . . ?
C44 Re1 C45 37.6(5) . . ?
C37 Re1 C45 129.2(6) . . ?
C39 Re1 C45 142.3(5) . . ?
C40 Re1 U1 105.1(4) . . ?
C36 Re1 U1 130.5(4) . . ?
C38 Re1 U1 71.8(4) . . ?
C42 Re1 U1 100.2(4) . . ?
C41 Re1 U1 67.7(4) . . ?
C43 Re1 U1 128.9(4) . . ?
C44 Re1 U1 109.1(4) . . ?
C37 Re1 U1 108.0(4) . . ?
C39 Re1 U1 70.0(4) . . ?
C45 Re1 U1 72.4(4) . . ?
N1 Si1 C2 109.4(7) . . ?
N1 Si1 C3 111.6(7) . . ?
C2 Si1 C3 104.5(8) . . ?
N1 Si1 C1 106.0(6) . . ?
C2 Si1 C1 112.7(8) . . ?
C3 Si1 C1 112.7(7) . . ?
N2 Si2 C1 106.9(6) . . ?
N2 Si2 C12 111.5(7) . . ?
C1 Si2 C12 112.5(7) . . ?
N2 Si2 C13 111.5(7) . . ?
C1 Si2 C13 113.4(7) . . ?
C12 Si2 C13 101.2(8) . . ?
N3 Si3 C23 112.4(7) . . ?
N3 Si3 C22 111.5(7) . . ?
C23 Si3 C22 103.1(8) . . ?
N3 Si3 C1 105.5(6) . . ?
C23 Si3 C1 111.6(7) . . ?
C22 Si3 C1 112.9(7) . . ?
C4 N1 Si1 114.6(9) . . ?
C4 N1 U1 129.1(9) . . ?
Si1 N1 U1 116.2(6) . . ?
C14 N2 Si2 114.1(10) . . ?
C14 N2 U1 129.5(10) . . ?
Si2 N2 U1 115.6(6) . . ?
C24 N3 Si3 119.5(10) . . ?
C24 N3 U1 124.7(10) . . ?
Si3 N3 U1 114.8(6) . . ?
Si2 C1 Si1 116.7(8) . . ?
Si2 C1 Si3 111.3(7) . . ?
Si1 C1 Si3 114.0(8) . . ?
Si2 C1 H1 104.4 . . ?
Si1 C1 H1 104.4 . . ?
Si3 C1 H1 104.4 . . ?
Si1 C2 H2C 109.5 . . ?
Si1 C2 H2B 109.5 . . ?
H2C C2 H2B 109.5 . . ?
Si1 C2 H2A 109.5 . . ?
H2C C2 H2A 109.5 . . ?
H2B C2 H2A 109.5 . . ?
Si1 C3 H3C 109.5 . . ?
Si1 C3 H3A 109.5 . . ?
H3C C3 H3A 109.5 . . ?
Si1 C3 H3B 109.5 . . ?
H3C C3 H3B 109.5 . . ?
H3A C3 H3B 109.5 . . ?
C11 C4 C5 117.3(13) . . ?
C11 C4 N1 121.4(14) . . ?
C5 C4 N1 121.3(13) . . ?
C4 C5 C6 121.5(14) . . ?
C4 C5 H5 119.3 . . ?
C6 C5 H5 119.3 . . ?
C8 C6 C5 117.5(14) . . ?
C8 C6 C7 124.7(15) . . ?
C5 C6 C7 117.8(15) . . ?
C6 C7 H7C 109.5 . . ?
C6 C7 H7A 109.5 . . ?
H7C C7 H7A 109.5 . . ?
C6 C7 H7B 109.5 . . ?
H7C C7 H7B 109.5 . . ?
H7A C7 H7B 109.5 . . ?
C6 C8 C9 124.1(15) . . ?
C6 C8 H8 118.0 . . ?
C9 C8 H8 118.0 . . ?
C8 C9 C11 117.0(15) . . ?
C8 C9 C10 121.8(14) . . ?
C11 C9 C10 121.3(15) . . ?
C9 C10 H10A 109.5 . . ?
C9 C10 H10C 109.5 . . ?
H10A C10 H10C 109.5 . . ?
C9 C10 H10B 109.5 . . ?
H10A C10 H10B 109.5 . . ?
H10C C10 H10B 109.5 . . ?
C4 C11 C9 122.7(15) . . ?
C4 C11 H11 118.7 . . ?
C9 C11 H11 118.7 . . ?
Si2 C12 H12C 109.5 . . ?
Si2 C12 H12A 109.5 . . ?
H12C C12 H12A 109.5 . . ?
Si2 C12 H12B 109.5 . . ?
H12C C12 H12B 109.5 . . ?
H12A C12 H12B 109.5 . . ?
Si2 C13 H13A 109.5 . . ?
Si2 C13 H13C 109.5 . . ?
H13A C13 H13C 109.5 . . ?
Si2 C13 H13B 109.5 . . ?
H13A C13 H13B 109.5 . . ?
H13C C13 H13B 109.5 . . ?
C15 C14 C21 117.8(15) . . ?
C15 C14 N2 120.4(13) . . ?
C21 C14 N2 121.9(14) . . ?
C14 C15 C16 121.0(15) . . ?
C14 C15 H15 119.5 . . ?
C16 C15 H15 119.5 . . ?
C15 C16 C18 118.9(16) . . ?
C15 C16 C17 120.7(15) . . ?
C18 C16 C17 120.4(15) . . ?
C16 C17 H17B 109.5 . . ?
C16 C17 H17A 109.5 . . ?
H17B C17 H17A 109.5 . . ?
C16 C17 H17C 109.5 . . ?
H17B C17 H17C 109.5 . . ?
H17A C17 H17C 109.5 . . ?
C19 C18 C16 121.2(16) . . ?
C19 C18 H18 119.4 . . ?
C16 C18 H18 119.4 . . ?
C18 C19 C21 117.6(16) . . ?
C18 C19 C20 121.2(16) . . ?
C21 C19 C20 121.2(17) . . ?
C19 C20 H20C 109.5 . . ?
C19 C20 H20B 109.5 . . ?
H20C C20 H20B 109.5 . . ?
C19 C20 H20A 109.5 . . ?
H20C C20 H20A 109.5 . . ?
H20B C20 H20A 109.5 . . ?
C14 C21 C19 123.4(16) . . ?
C14 C21 H21 118.3 . . ?
C19 C21 H21 118.3 . . ?
Si3 C22 H22A 109.5 . . ?
Si3 C22 H22B 109.5 . . ?
H22A C22 H22B 109.5 . . ?
Si3 C22 H22C 109.5 . . ?
H22A C22 H22C 109.5 . . ?
H22B C22 H22C 109.5 . . ?
Si3 C23 H23A 109.5 . . ?
Si3 C23 H23B 109.5 . . ?
H23A C23 H23B 109.5 . . ?
Si3 C23 H23C 109.5 . . ?
H23A C23 H23C 109.5 . . ?
H23B C23 H23C 109.5 . . ?
C25 C24 C31 118.6(15) . . ?
C25 C24 N3 119.2(14) . . ?
C31 C24 N3 122.2(14) . . ?
C24 C25 C26 122.3(15) . . ?
C24 C25 H25 118.9 . . ?
C26 C25 H25 118.9 . . ?
C28 C26 C25 117.7(16) . . ?
C28 C26 C27 122.8(16) . . ?
C25 C26 C27 119.5(16) . . ?
C26 C27 H27A 109.5 . . ?
C26 C27 H27B 109.5 . . ?
H27A C27 H27B 109.5 . . ?
C26 C27 H27C 109.5 . . ?
H27A C27 H27C 109.5 . . ?
H27B C27 H27C 109.5 . . ?
C29 C28 C26 122.9(16) . . ?
C29 C28 H28 118.6 . . ?
C26 C28 H28 118.6 . . ?
C28 C29 C31 119.3(15) . . ?
C28 C29 C30 122.3(15) . . ?
C31 C29 C30 118.4(15) . . ?
C29 C30 H30B 109.5 . . ?
C29 C30 H30A 109.5 . . ?
H30B C30 H30A 109.5 . . ?
C29 C30 H30C 109.5 . . ?
H30B C30 H30C 109.5 . . ?
H30A C30 H30C 109.5 . . ?
C24 C31 C29 119.1(15) . . ?
C24 C31 H31 120.4 . . ?
C29 C31 H31 120.4 . . ?
C35 O1 C32 109.5(8) . . ?
C35 O1 U1 123.8(7) . . ?
C32 O1 U1 125.0(7) . . ?
O1 C32 C33 106.4(8) . . ?
O1 C32 H32A 110.4 . . ?
C33 C32 H32A 110.4 . . ?
O1 C32 H32B 110.4 . . ?
C33 C32 H32B 110.4 . . ?
H32A C32 H32B 108.6 . . ?
C32 C33 C34 103.6(7) . . ?
C32 C33 H33B 111.0 . . ?
C34 C33 H33B 111.0 . . ?
C32 C33 H33A 111.0 . . ?
C34 C33 H33A 111.0 . . ?
H33B C33 H33A 109.0 . . ?
C35 C34 C33 104.4(7) . . ?
C35 C34 H34A 110.9 . . ?
C33 C34 H34A 110.9 . . ?
C35 C34 H34B 110.9 . . ?
C33 C34 H34B 110.9 . . ?
H34A C34 H34B 108.9 . . ?
O1 C35 C34 106.4(8) . . ?
O1 C35 H35A 110.5 . . ?
C34 C35 H35A 110.5 . . ?
O1 C35 H35B 110.5 . . ?
C34 C35 H35B 110.5 . . ?
H35A C35 H35B 108.6 . . ?
C40 C36 C37 109.6(15) . . ?
C40 C36 Re1 71.1(9) . . ?
C37 C36 Re1 73.4(9) . . ?
C40 C36 H36 125.1 . . ?
C37 C36 H36 125.1 . . ?
Re1 C36 H36 125.1 . . ?
C36 C37 C38 107.9(16) . . ?
C36 C37 Re1 69.7(9) . . ?
C38 C37 Re1 70.3(9) . . ?
C36 C37 H37 126.1 . . ?
C38 C37 H37 126.1 . . ?
Re1 C37 H37 126.1 . . ?
C37 C38 C39 107.1(15) . . ?
C37 C38 Re1 72.1(10) . . ?
C39 C38 Re1 71.9(9) . . ?
C37 C38 H38 126.3 . . ?
C39 C38 H38 126.3 . . ?
Re1 C38 H38 126.3 . . ?
C40 C39 C38 105.7(14) . . ?
C40 C39 Re1 68.6(9) . . ?
C38 C39 Re1 69.6(9) . . ?
C40 C39 H39 127.2 . . ?
C38 C39 H39 127.2 . . ?
Re1 C39 H39 127.2 . . ?
C36 C40 C39 109.6(16) . . ?
C36 C40 Re1 72.0(10) . . ?
C39 C40 Re1 73.7(9) . . ?
C36 C40 H40 125.1 . . ?
C39 C40 H40 125.1 . . ?
Re1 C40 H40 125.1 . . ?
C42 C41 C45 109.8(14) . . ?
C42 C41 Re1 71.7(9) . . ?
C45 C41 Re1 72.6(8) . . ?
C42 C41 H41 125.0 . . ?
C45 C41 H41 125.0 . . ?
Re1 C41 H41 125.0 . . ?
C41 C42 C43 108.2(15) . . ?
C41 C42 Re1 71.9(9) . . ?
C43 C42 Re1 71.3(9) . . ?
C41 C42 H42 125.9 . . ?
C43 C42 H42 125.9 . . ?
Re1 C42 H42 125.9 . . ?
C44 C43 C42 107.8(14) . . ?
C44 C43 Re1 71.7(9) . . ?
C42 C43 Re1 70.8(9) . . ?
C44 C43 H43 126.0 . . ?
C42 C43 H43 126.0 . . ?
Re1 C43 H43 126.0 . . ?
C43 C44 C45 107.3(14) . . ?
C43 C44 Re1 70.8(9) . . ?
C45 C44 Re1 71.8(8) . . ?
C43 C44 H44 126.3 . . ?
C45 C44 H44 126.3 . . ?
Re1 C44 H44 126.3 . . ?
C41 C45 C44 106.9(13) . . ?
C41 C45 Re1 70.1(8) . . ?
C44 C45 Re1 70.6(8) . . ?
C41 C45 H45 126.5 . . ?
C44 C45 H45 126.5 . . ?
Re1 C45 H45 126.5 . . ?
N5 U2 N4 93.4(4) . . ?
N5 U2 N6 102.7(4) . . ?
N4 U2 N6 97.3(4) . . ?
N5 U2 O2 82.3(4) . . ?
N4 U2 O2 175.0(3) . . ?
N6 U2 O2 86.1(4) . . ?
N5 U2 Re2 126.9(3) . . ?
N4 U2 Re2 96.0(3) . . ?
N6 U2 Re2 127.4(3) . . ?
O2 U2 Re2 84.81(19) . . ?
C82 Re2 C88 106.4(6) . . ?
C82 Re2 C86 145.2(6) . . ?
C88 Re2 C86 63.7(6) . . ?
C82 Re2 C83 38.1(5) . . ?
C88 Re2 C83 125.0(6) . . ?
C86 Re2 C83 171.2(6) . . ?
C82 Re2 C85 63.8(7) . . ?
C88 Re2 C85 154.2(6) . . ?
C86 Re2 C85 109.6(6) . . ?
C83 Re2 C85 63.3(6) . . ?
C82 Re2 C81 37.6(6) . . ?
C88 Re2 C81 119.4(6) . . ?
C86 Re2 C81 115.2(6) . . ?
C83 Re2 C81 62.9(6) . . ?
C85 Re2 C81 38.2(6) . . ?
C82 Re2 C87 113.9(6) . . ?
C88 Re2 C87 38.5(6) . . ?
C86 Re2 C87 37.1(6) . . ?
C83 Re2 C87 150.2(6) . . ?
C85 Re2 C87 120.7(6) . . ?
C81 Re2 C87 101.1(6) . . ?
C82 Re2 C84 63.0(6) . . ?
C88 Re2 C84 162.0(6) . . ?
C86 Re2 C84 133.5(6) . . ?
C83 Re2 C84 37.7(6) . . ?
C85 Re2 C84 36.9(6) . . ?
C81 Re2 C84 62.2(6) . . ?
C87 Re2 C84 157.6(6) . . ?
C82 Re2 C89 131.0(6) . . ?
C88 Re2 C89 36.8(5) . . ?
C86 Re2 C89 61.9(5) . . ?
C83 Re2 C89 123.5(5) . . ?
C85 Re2 C89 164.4(5) . . ?
C81 Re2 C89 156.1(6) . . ?
C87 Re2 C89 61.5(6) . . ?
C84 Re2 C89 138.7(5) . . ?
C82 Re2 C90 167.6(6) . . ?
C88 Re2 C90 62.5(5) . . ?
C86 Re2 C90 37.3(5) . . ?
C83 Re2 C90 142.4(5) . . ?
C85 Re2 C90 128.6(5) . . ?
C81 Re2 C90 151.4(6) . . ?
C87 Re2 C90 61.7(5) . . ?
C84 Re2 C90 125.9(5) . . ?
C89 Re2 C90 36.7(5) . . ?
C82 Re2 U2 104.3(4) . . ?
C88 Re2 U2 102.5(4) . . ?
C86 Re2 U2 110.4(4) . . ?
C83 Re2 U2 68.0(4) . . ?
C85 Re2 U2 103.1(4) . . ?
C81 Re2 U2 127.8(4) . . ?
C87 Re2 U2 130.9(4) . . ?
C84 Re2 U2 68.4(4) . . ?
C89 Re2 U2 70.3(4) . . ?
C90 Re2 U2 74.4(4) . . ?
N4 Si4 C48 112.5(7) . . ?
N4 Si4 C46 104.7(6) . . ?
C48 Si4 C46 111.3(7) . . ?
N4 Si4 C47 110.3(6) . . ?
C48 Si4 C47 103.1(7) . . ?
C46 Si4 C47 115.1(7) . . ?
N5 Si5 C57 111.7(7) . . ?
N5 Si5 C46 106.3(6) . . ?
C57 Si5 C46 112.6(7) . . ?
N5 Si5 C58 111.6(7) . . ?
C57 Si5 C58 102.7(7) . . ?
C46 Si5 C58 112.0(7) . . ?
N6 Si6 C68 110.7(6) . . ?
N6 Si6 C67 113.4(7) . . ?
C68 Si6 C67 105.6(7) . . ?
N6 Si6 C46 106.4(6) . . ?
C68 Si6 C46 109.9(7) . . ?
C67 Si6 C46 110.9(7) . . ?
C49 N4 Si4 118.0(9) . . ?
C49 N4 U2 130.8(9) . . ?
Si4 N4 U2 111.0(6) . . ?
C59 N5 Si5 119.6(10) . . ?
C59 N5 U2 125.9(9) . . ?
Si5 N5 U2 113.5(6) . . ?
C69 N6 Si6 113.4(9) . . ?
C69 N6 U2 136.7(9) . . ?
Si6 N6 U2 109.8(6) . . ?
Si4 C46 Si5 115.5(8) . . ?
Si4 C46 Si6 113.0(7) . . ?
Si5 C46 Si6 116.1(8) . . ?
Si4 C46 H46 103.3 . . ?
Si5 C46 H46 103.3 . . ?
Si6 C46 H46 103.3 . . ?
Si4 C47 H47A 109.5 . . ?
Si4 C47 H47C 109.5 . . ?
H47A C47 H47C 109.5 . . ?
Si4 C47 H47B 109.5 . . ?
H47A C47 H47B 109.5 . . ?
H47C C47 H47B 109.5 . . ?
Si4 C48 H48A 109.5 . . ?
Si4 C48 H48C 109.5 . . ?
H48A C48 H48C 109.5 . . ?
Si4 C48 H48B 109.5 . . ?
H48A C48 H48B 109.5 . . ?
H48C C48 H48B 109.5 . . ?
N4 C49 C50 120.7(12) . . ?
N4 C49 C56 124.1(13) . . ?
C50 C49 C56 115.2(13) . . ?
C51 C50 C49 123.3(13) . . ?
C51 C50 H50 118.3 . . ?
C49 C50 H50 118.3 . . ?
C53 C51 C50 118.3(14) . . ?
C53 C51 C52 121.3(14) . . ?
C50 C51 C52 120.4(13) . . ?
C51 C52 H52B 109.5 . . ?
C51 C52 H52C 109.5 . . ?
H52B C52 H52C 109.5 . . ?
C51 C52 H52A 109.5 . . ?
H52B C52 H52A 109.5 . . ?
H52C C52 H52A 109.5 . . ?
C54 C53 C51 121.8(14) . . ?
C54 C53 H53 119.1 . . ?
C51 C53 H53 119.1 . . ?
C53 C54 C56 119.4(14) . . ?
C53 C54 C55 120.3(14) . . ?
C56 C54 C55 120.3(14) . . ?
C54 C55 H55A 109.5 . . ?
C54 C55 H55C 109.5 . . ?
H55A C55 H55C 109.5 . . ?
C54 C55 H55B 109.5 . . ?
H55A C55 H55B 109.5 . . ?
H55C C55 H55B 109.5 . . ?
C54 C56 C49 122.0(14) . . ?
C54 C56 H56 119.0 . . ?
C49 C56 H56 119.0 . . ?
Si5 C57 H57C 109.5 . . ?
Si5 C57 H57B 109.5 . . ?
H57C C57 H57B 109.5 . . ?
Si5 C57 H57A 109.5 . . ?
H57C C57 H57A 109.5 . . ?
H57B C57 H57A 109.5 . . ?
Si5 C58 H58A 109.5 . . ?
Si5 C58 H58C 109.5 . . ?
H58A C58 H58C 109.5 . . ?
Si5 C58 H58B 109.5 . . ?
H58A C58 H58B 109.5 . . ?
H58C C58 H58B 109.5 . . ?
C60 C59 N5 121.8(14) . . ?
C60 C59 C66 117.8(14) . . ?
N5 C59 C66 120.4(13) . . ?
C59 C60 C61 121.5(15) . . ?
C59 C60 H60 119.3 . . ?
C61 C60 H60 119.3 . . ?
C63 C61 C60 119.0(14) . . ?
C63 C61 C62 121.1(14) . . ?
C60 C61 C62 119.9(14) . . ?
C61 C62 H62C 109.5 . . ?
C61 C62 H62A 109.5 . . ?
H62C C62 H62A 109.5 . . ?
C61 C62 H62B 109.5 . . ?
H62C C62 H62B 109.5 . . ?
H62A C62 H62B 109.5 . . ?
C61 C63 C64 120.7(15) . . ?
C61 C63 H63 119.7 . . ?
C64 C63 H63 119.7 . . ?
C66 C64 C63 119.2(15) . . ?
C66 C64 C65 120.6(15) . . ?
C63 C64 C65 120.2(14) . . ?
C64 C65 H65C 109.5 . . ?
C64 C65 H65B 109.5 . . ?
H65C C65 H65B 109.5 . . ?
C64 C65 H65A 109.5 . . ?
H65C C65 H65A 109.5 . . ?
H65B C65 H65A 109.5 . . ?
C64 C66 C59 121.8(14) . . ?
C64 C66 H66 119.1 . . ?
C59 C66 H66 119.1 . . ?
Si6 C67 H67C 109.5 . . ?
Si6 C67 H67B 109.5 . . ?
H67C C67 H67B 109.5 . . ?
Si6 C67 H67A 109.5 . . ?
H67C C67 H67A 109.5 . . ?
H67B C67 H67A 109.5 . . ?
Si6 C68 H68C 109.5 . . ?
Si6 C68 H68A 109.5 . . ?
H68C C68 H68A 109.5 . . ?
Si6 C68 H68B 109.5 . . ?
H68C C68 H68B 109.5 . . ?
H68A C68 H68B 109.5 . . ?
C70 C69 C76 118.4(13) . . ?
C70 C69 N6 122.2(13) . . ?
C76 C69 N6 119.3(13) . . ?
C69 C70 C71 121.1(14) . . ?
C69 C70 H70 119.5 . . ?
C71 C70 H70 119.5 . . ?
C73 C71 C70 118.8(14) . . ?
C73 C71 C72 121.9(13) . . ?
C70 C71 C72 119.3(13) . . ?
C71 C72 H72B 109.5 . . ?
C71 C72 H72C 109.5 . . ?
H72B C72 H72C 109.5 . . ?
C71 C72 H72A 109.5 . . ?
H72B C72 H72A 109.5 . . ?
H72C C72 H72A 109.5 . . ?
C74 C73 C71 122.7(14) . . ?
C74 C73 H73 118.6 . . ?
C71 C73 H73 118.6 . . ?
C73 C74 C76 118.5(14) . . ?
C73 C74 C75 121.7(14) . . ?
C76 C74 C75 119.8(14) . . ?
C74 C75 H75C 109.5 . . ?
C74 C75 H75B 109.5 . . ?
H75C C75 H75B 109.5 . . ?
C74 C75 H75A 109.5 . . ?
H75C C75 H75A 109.5 . . ?
H75B C75 H75A 109.5 . . ?
C69 C76 C74 120.4(13) . . ?
C69 C76 H76 119.8 . . ?
C74 C76 H76 119.8 . . ?
C80 O2 C77 108.7(8) . . ?
C80 O2 U2 122.5(6) . . ?
C77 O2 U2 128.4(6) . . ?
O2 C77 C78 104.8(7) . . ?
O2 C77 H77A 110.8 . . ?
C78 C77 H77A 110.8 . . ?
O2 C77 H77B 110.8 . . ?
C78 C77 H77B 110.8 . . ?
H77A C77 H77B 108.9 . . ?
C77 C78 C79 101.4(7) . . ?
C77 C78 H78A 111.5 . . ?
C79 C78 H78A 111.5 . . ?
C77 C78 H78B 111.5 . . ?
C79 C78 H78B 111.5 . . ?
H78A C78 H78B 109.3 . . ?
C80 C79 C78 102.1(7) . . ?
C80 C79 H79B 111.3 . . ?
C78 C79 H79B 111.3 . . ?
C80 C79 H79A 111.3 . . ?
C78 C79 H79A 111.3 . . ?
H79B C79 H79A 109.2 . . ?
O2 C80 C79 105.6(8) . . ?
O2 C80 H80B 110.6 . . ?
C79 C80 H80B 110.6 . . ?
O2 C80 H80A 110.6 . . ?
C79 C80 H80A 110.6 . . ?
H80B C80 H80A 108.8 . . ?
C82 C81 C85 108.2(14) . . ?
C82 C81 Re2 69.8(8) . . ?
C85 C81 Re2 70.8(8) . . ?
C82 C81 H81 125.9 . . ?
C85 C81 H81 125.9 . . ?
Re2 C81 H81 125.9 . . ?
C81 C82 C83 108.3(15) . . ?
C81 C82 Re2 72.6(7) . . ?
C83 C82 Re2 72.1(8) . . ?
C81 C82 H82 125.7 . . ?
C83 C82 H82 125.7 . . ?
Re2 C82 H82 125.7 . . ?
C84 C83 C82 106.8(14) . . ?
C84 C83 Re2 71.7(9) . . ?
C82 C83 Re2 69.8(7) . . ?
C84 C83 H83 126.6 . . ?
C82 C83 H83 126.6 . . ?
Re2 C83 H83 126.6 . . ?
C85 C84 C83 109.6(14) . . ?
C85 C84 Re2 71.1(9) . . ?
C83 C84 Re2 70.6(8) . . ?
C85 C84 H84 125.2 . . ?
C83 C84 H84 125.2 . . ?
Re2 C84 H84 125.2 . . ?
C84 C85 C81 107.0(15) . . ?
C84 C85 Re2 72.0(9) . . ?
C81 C85 Re2 71.1(9) . . ?
C84 C85 H85 126.4 . . ?
C81 C85 H85 126.4 . . ?
Re2 C85 H85 126.4 . . ?
C87 C86 C90 108.4(14) . . ?
C87 C86 Re2 72.0(9) . . ?
C90 C86 Re2 74.2(8) . . ?
C87 C86 H86 125.6 . . ?
C90 C86 H86 125.6 . . ?
Re2 C86 H86 125.6 . . ?
C86 C87 C88 108.3(14) . . ?
C86 C87 Re2 70.9(9) . . ?
C88 C87 Re2 69.7(8) . . ?
C86 C87 H87 125.9 . . ?
C88 C87 H87 125.9 . . ?
Re2 C87 H87 125.9 . . ?
C89 C88 C87 106.1(13) . . ?
C89 C88 Re2 73.5(9) . . ?
C87 C88 Re2 71.8(9) . . ?
C89 C88 H88 126.6 . . ?
C87 C88 H88 126.6 . . ?
Re2 C88 H88 126.6 . . ?
C88 C89 C90 110.6(13) . . ?
C88 C89 Re2 69.7(9) . . ?
C90 C89 Re2 73.1(8) . . ?
C88 C89 H89 124.7 . . ?
C90 C89 H89 124.7 . . ?
Re2 C89 H89 124.7 . . ?
C89 C90 C86 106.3(12) . . ?
C89 C90 Re2 70.2(8) . . ?
C86 C90 Re2 68.5(8) . . ?
C89 C90 H90 126.8 . . ?
C86 C90 H90 126.8 . . ?
Re2 C90 H90 126.8 . . ?
C2S C1S H1SC 109.5 . . ?
C2S C1S H1SA 109.5 . . ?
H1SC C1S H1SA 109.5 . . ?
C2S C1S H1SB 109.5 . . ?
H1SC C1S H1SB 109.5 . . ?
H1SA C1S H1SB 109.5 . . ?
C3S C2S C1S 97(3) . . ?
C3S C2S H2SA 112.3 . . ?
C1S C2S H2SA 112.3 . . ?
C3S C2S H2SB 112.3 . . ?
C1S C2S H2SB 112.3 . . ?
H2SA C2S H2SB 109.9 . . ?
C4S C3S C2S 102(3) . . ?
C4S C3S H3SB 111.4 . . ?
C2S C3S H3SB 111.4 . . ?
C4S C3S H3SA 111.4 . . ?
C2S C3S H3SA 111.4 . . ?
H3SB C3S H3SA 109.3 . . ?
C3S C4S C5S 109(4) . . ?
C3S C4S C6S 120(4) . . ?
C5S C4S C6S 101(4) . . ?
C3S C4S H4S 108.8 . . ?
C5S C4S H4S 108.8 . . ?
C6S C4S H4S 110.0 . . ?
C4S C5S H5SC 109.5 . . ?
C4S C5S H5SB 109.5 . . ?
H5SC C5S H5SB 109.5 . . ?
C4S C5S H5SA 109.5 . . ?
H5SC C5S H5SA 109.5 . . ?
H5SB C5S H5SA 109.5 . . ?
C4S C6S H6SB 109.5 . . ?
C4S C6S H6SC 109.5 . . ?
H6SB C6S H6SC 109.5 . . ?
C4S C6S H6SA 109.5 . . ?
H6SB C6S H6SA 109.5 . . ?
H6SC C6S H6SA 109.5 . . ?

loop_
_geom_bond_atom_site_label_1
_geom_bond_atom_site_label_2
_geom_bond_distance
_geom_bond_site_symmetry_2
_geom_bond_publ_flag
U1 N1 2.261(12) . ?
U1 N2 2.256(12) . ?
U1 N3 2.288(13) . ?
U1 O1 2.531(9) . ?
U1 Re1 3.0021(8) . ?
Re1 C40 2.180(16) . ?
Re1 C36 2.192(15) . ?
Re1 C38 2.216(17) . ?
Re1 C42 2.218(16) . ?
Re1 C41 2.221(15) . ?
Re1 C43 2.224(15) . ?
Re1 C44 2.237(16) . ?
Re1 C37 2.240(16) . ?
Re1 C39 2.247(15) . ?
Re1 C45 2.253(14) . ?
Si1 N1 1.731(13) . ?
Si1 C2 1.850(16) . ?
Si1 C3 1.855(16) . ?
Si1 C1 1.877(14) . ?
Si2 N2 1.763(13) . ?
Si2 C1 1.873(15) . ?
Si2 C12 1.880(17) . ?
Si2 C13 1.882(17) . ?
Si3 N3 1.744(14) . ?
Si3 C23 1.857(16) . ?
Si3 C22 1.882(16) . ?
Si3 C1 1.910(16) . ?
N1 C4 1.456(18) . ?
N2 C14 1.418(19) . ?
N3 C24 1.43(2) . ?
C1 H1 1.0000 . ?
C2 H2C 0.9800 . ?
C2 H2B 0.9800 . ?
C2 H2A 0.9800 . ?
C3 H3C 0.9800 . ?
C3 H3A 0.9800 . ?
C3 H3B 0.9800 . ?
C4 C11 1.39(2) . ?
C4 C5 1.39(2) . ?
C5 C6 1.42(2) . ?
C5 H5 0.9500 . ?
C6 C8 1.36(2) . ?
C6 C7 1.47(2) . ?
C7 H7C 0.9800 . ?
C7 H7A 0.9800 . ?
C7 H7B 0.9800 . ?
C8 C9 1.38(2) . ?
C8 H8 0.9500 . ?
C9 C11 1.40(2) . ?
C9 C10 1.50(2) . ?
C10 H10A 0.9800 . ?
C10 H10C 0.9800 . ?
C10 H10B 0.9800 . ?
C11 H11 0.9500 . ?
C12 H12C 0.9800 . ?
C12 H12A 0.9800 . ?
C12 H12B 0.9800 . ?
C13 H13A 0.9800 . ?
C13 H13C 0.9800 . ?
C13 H13B 0.9800 . ?
C14 C15 1.38(2) . ?
C14 C21 1.39(2) . ?
C15 C16 1.40(2) . ?
C15 H15 0.9500 . ?
C16 C18 1.42(2) . ?
C16 C17 1.52(2) . ?
C17 H17B 0.9800 . ?
C17 H17A 0.9800 . ?
C17 H17C 0.9800 . ?
C18 C19 1.37(3) . ?
C18 H18 0.9500 . ?
C19 C21 1.40(2) . ?
C19 C20 1.51(2) . ?
C20 H20C 0.9800 . ?
C20 H20B 0.9800 . ?
C20 H20A 0.9800 . ?
C21 H21 0.9500 . ?
C22 H22A 0.9800 . ?
C22 H22B 0.9800 . ?
C22 H22C 0.9800 . ?
C23 H23A 0.9800 . ?
C23 H23B 0.9800 . ?
C23 H23C 0.9800 . ?
C24 C25 1.38(2) . ?
C24 C31 1.40(2) . ?
C25 C26 1.39(2) . ?
C25 H25 0.9500 . ?
C26 C28 1.37(2) . ?
C26 C27 1.48(2) . ?
C27 H27A 0.9800 . ?
C27 H27B 0.9800 . ?
C27 H27C 0.9800 . ?
C28 C29 1.36(2) . ?
C28 H28 0.9500 . ?
C29 C31 1.41(2) . ?
C29 C30 1.52(2) . ?
C30 H30B 0.9800 . ?
C30 H30A 0.9800 . ?
C30 H30C 0.9800 . ?
C31 H31 0.9500 . ?
O1 C32 1.46(3) . ?
O1 C35 1.46(3) . ?
C32 C33 1.51(3) . ?
C32 H32A 0.9900 . ?
C32 H32B 0.9900 . ?
C33 C34 1.52(3) . ?
C33 H33B 0.9900 . ?
C33 H33A 0.9900 . ?
C34 C35 1.51(3) . ?
C34 H34A 0.9900 . ?
C34 H34B 0.9900 . ?
C35 H35A 0.9900 . ?
C35 H35B 0.9900 . ?
C36 C40 1.39(2) . ?
C36 C37 1.40(2) . ?
C36 H36 1.0000 . ?
C37 C38 1.43(2) . ?
C37 H37 1.0000 . ?
C38 C39 1.47(2) . ?
C38 H38 1.0000 . ?
C39 C40 1.43(2) . ?
C39 H39 1.0000 . ?
C40 H40 1.0000 . ?
C41 C42 1.39(2) . ?
C41 C45 1.43(2) . ?
C41 H41 1.0000 . ?
C42 C43 1.44(2) . ?
C42 H42 1.0000 . ?
C43 C44 1.43(2) . ?
C43 H43 1.0000 . ?
C44 C45 1.45(2) . ?
C44 H44 1.0000 . ?
C45 H45 1.0000 . ?
U2 N5 2.279(11) . ?
U2 N4 2.297(12) . ?
U2 N6 2.308(11) . ?
U2 O2 2.573(9) . ?
U2 Re2 2.9541(8) . ?
Re2 C82 2.182(10) . ?
Re2 C88 2.193(16) . ?
Re2 C86 2.206(15) . ?
Re2 C83 2.212(15) . ?
Re2 C85 2.214(15) . ?
Re2 C81 2.218(15) . ?
Re2 C87 2.221(15) . ?
Re2 C84 2.226(15) . ?
Re2 C89 2.243(14) . ?
Re2 C90 2.281(14) . ?
Si4 N4 1.765(12) . ?
Si4 C48 1.853(15) . ?
Si4 C46 1.882(15) . ?
Si4 C47 1.882(14) . ?
Si5 N5 1.728(13) . ?
Si5 C57 1.856(15) . ?
Si5 C46 1.886(15) . ?
Si5 C58 1.894(16) . ?
Si6 N6 1.751(12) . ?
Si6 C68 1.861(15) . ?
Si6 C67 1.873(15) . ?
Si6 C46 1.909(15) . ?
N4 C49 1.361(18) . ?
N5 C59 1.418(19) . ?
N6 C69 1.431(18) . ?
C46 H46 1.0000 . ?
C47 H47A 0.9800 . ?
C47 H47C 0.9800 . ?
C47 H47B 0.9800 . ?
C48 H48A 0.9800 . ?
C48 H48C 0.9800 . ?
C48 H48B 0.9800 . ?
C49 C50 1.41(2) . ?
C49 C56 1.436(19) . ?
C50 C51 1.39(2) . ?
C50 H50 0.9500 . ?
C51 C53 1.38(2) . ?
C51 C52 1.53(2) . ?
C52 H52B 0.9800 . ?
C52 H52C 0.9800 . ?
C52 H52A 0.9800 . ?
C53 C54 1.38(2) . ?
C53 H53 0.9500 . ?
C54 C56 1.39(2) . ?
C54 C55 1.49(2) . ?
C55 H55A 0.9800 . ?
C55 H55C 0.9800 . ?
C55 H55B 0.9800 . ?
C56 H56 0.9500 . ?
C57 H57C 0.9800 . ?
C57 H57B 0.9800 . ?
C57 H57A 0.9800 . ?
C58 H58A 0.9800 . ?
C58 H58C 0.9800 . ?
C58 H58B 0.9800 . ?
C59 C60 1.38(2) . ?
C59 C66 1.43(2) . ?
C60 C61 1.41(2) . ?
C60 H60 0.9500 . ?
C61 C63 1.40(2) . ?
C61 C62 1.52(2) . ?
C62 H62C 0.9800 . ?
C62 H62A 0.9800 . ?
C62 H62B 0.9800 . ?
C63 C64 1.40(2) . ?
C63 H63 0.9500 . ?
C64 C66 1.37(2) . ?
C64 C65 1.49(2) . ?
C65 H65C 0.9800 . ?
C65 H65B 0.9800 . ?
C65 H65A 0.9800 . ?
C66 H66 0.9500 . ?
C67 H67C 0.9800 . ?
C67 H67B 0.9800 . ?
C67 H67A 0.9800 . ?
C68 H68C 0.9800 . ?
C68 H68A 0.9800 . ?
C68 H68B 0.9800 . ?
C69 C70 1.39(2) . ?
C69 C76 1.40(2) . ?
C70 C71 1.407(19) . ?
C70 H70 0.9500 . ?
C71 C73 1.37(2) . ?
C71 C72 1.52(2) . ?
C72 H72B 0.9800 . ?
C72 H72C 0.9800 . ?
C72 H72A 0.9800 . ?
C73 C74 1.36(2) . ?
C73 H73 0.9500 . ?
C74 C76 1.43(2) . ?
C74 C75 1.53(2) . ?
C75 H75C 0.9800 . ?
C75 H75B 0.9800 . ?
C75 H75A 0.9800 . ?
C76 H76 0.9500 . ?
O2 C80 1.463(9) . ?
O2 C77 1.464(9) . ?
C77 C78 1.509(9) . ?
C77 H77A 0.9900 . ?
C77 H77B 0.9900 . ?
C78 C79 1.525(11) . ?
C78 H78A 0.9900 . ?
C78 H78B 0.9900 . ?
C79 C80 1.511(9) . ?
C79 H79B 0.9900 . ?
C79 H79A 0.9900 . ?
C80 H80B 0.9900 . ?
C80 H80A 0.9900 . ?
C81 C82 1.42(2) . ?
C81 C85 1.45(2) . ?
C81 H81 1.0000 . ?
C82 C83 1.44(2) . ?
C82 H82 1.0000 . ?
C83 C84 1.43(2) . ?
C83 H83 1.0000 . ?
C84 C85 1.41(2) . ?
C84 H84 1.0000 . ?
C85 H85 1.0000 . ?
C86 C87 1.41(2) . ?
C86 C90 1.44(2) . ?
C86 H86 1.0000 . ?
C87 C88 1.46(2) . ?
C87 H87 1.0000 . ?
C88 C89 1.40(2) . ?
C88 H88 1.0000 . ?
C89 C90 1.425(18) . ?
C89 H89 1.0000 . ?
C90 H90 1.0000 . ?
C1S C2S 1.53(8) . ?
C1S H1SC 0.9800 . ?
C1S H1SA 0.9800 . ?
C1S H1SB 0.9800 . ?
C2S C3S 1.52(8) . ?
C2S H2SA 0.9900 . ?
C2S H2SB 0.9900 . ?
C3S C4S 1.52(8) . ?
C3S H3SB 0.9900 . ?
C3S H3SA 0.9900 . ?
C4S C5S 1.51(9) . ?
C4S C6S 1.51(9) . ?
C4S H4S 1.0000 . ?
C5S H5SC 0.9800 . ?
C5S H5SB 0.9800 . ?
C5S H5SA 0.9800 . ?
C6S H6SB 0.9800 . ?
C6S H6SC 0.9800 . ?
C6S H6SA 0.9800 . ?
